data_7206303
loop_
_publ_author_name
'Ren, Chen'
'Zhang, Ya-Nan'
'Shi, Wen-Juan'
'Liu, Bo'
'Wang, Yao-Yu'
'Shi, Qi-Zhen'

_publ_section_title
;
 Structural diversity of coordination polymers assembled from
 adamantane dicarboxylates and conformational bis-triazole ligand
;
_journal_issue 16
_journal_name_full CrystEngComm
_journal_page_first 5179
_journal_paper_doi 10.1039/c1ce05299c
_journal_volume 13
_journal_year 2011
_chemical_formula_moiety 'C64 H70 Co2 N12 O9'
_chemical_formula_sum 'C64 H70 Co2 N12 O9'
_chemical_formula_weight 1269.18
_chemical_name_systematic
;
?
;
_space_group_IT_number 2
_symmetry_cell_setting triclinic
_symmetry_space_group_name_Hall '-P 1'
_symmetry_space_group_name_H-M 'P -1'
_atom_sites_solution_hydrogens geom
_atom_sites_solution_primary direct
_atom_sites_solution_secondary difmap
_audit_creation_method SHELXL-97
_cell_angle_alpha 82.922(3)
_cell_angle_beta 88.411(2)
_cell_angle_gamma 84.781(2)
_cell_formula_units_Z 1
_cell_length_a 9.1247(19)
_cell_length_b 12.1808(19)
_cell_length_c 13.519(4)
_cell_measurement_reflns_used 3351
_cell_measurement_temperature 296(2)
_cell_measurement_theta_max 27.0215
_cell_measurement_theta_min 2.406
_cell_volume 1484.7(6)
_computing_structure_refinement 'SHELXL-97 (Sheldrick, 1997)'
_computing_structure_solution 'SHELXS-97 (Sheldrick, 1990)'
_diffrn_ambient_temperature 296(2)
_diffrn_measured_fraction_theta_full 0.983
_diffrn_measured_fraction_theta_max 0.983
_diffrn_measurement_device_type 'Rigaku RAXIS-RAPID Imaging Plate'
_diffrn_measurement_method \w
_diffrn_radiation_monochromator graphite
_diffrn_radiation_source 'fine-focus sealed tube'
_diffrn_radiation_type MoK\a
_diffrn_radiation_wavelength 0.71073
_diffrn_reflns_av_R_equivalents 0.0183
_diffrn_reflns_av_sigmaI/netI 0.0348
_diffrn_reflns_limit_h_max 6
_diffrn_reflns_limit_h_min -10
_diffrn_reflns_limit_k_max 13
_diffrn_reflns_limit_k_min -14
_diffrn_reflns_limit_l_max 14
_diffrn_reflns_limit_l_min -16
_diffrn_reflns_number 7471
_diffrn_reflns_theta_full 25.09
_diffrn_reflns_theta_max 25.09
_diffrn_reflns_theta_min 2.13
_exptl_absorpt_coefficient_mu 0.628
_exptl_absorpt_correction_T_max 0.9228
_exptl_absorpt_correction_T_min 0.8291
_exptl_absorpt_correction_type multi-scan
_exptl_absorpt_process_details sadabs
_exptl_crystal_colour pink
_exptl_crystal_density_diffrn 1.419
_exptl_crystal_density_method 'not measured'
_exptl_crystal_description block
_exptl_crystal_F_000 664
_exptl_crystal_size_max 0.31
_exptl_crystal_size_mid 0.25
_exptl_crystal_size_min 0.13
_refine_diff_density_max 0.329
_refine_diff_density_min -0.317
_refine_diff_density_rms 0.049
_refine_ls_extinction_method none
_refine_ls_goodness_of_fit_ref 1.028
_refine_ls_hydrogen_treatment constr
_refine_ls_matrix_type full
_refine_ls_number_parameters 397
_refine_ls_number_reflns 5194
_refine_ls_number_restraints 6
_refine_ls_restrained_S_all 1.032
_refine_ls_R_factor_all 0.0469
_refine_ls_R_factor_gt 0.0383
_refine_ls_shift/su_max 0.001
_refine_ls_shift/su_mean 0.000
_refine_ls_structure_factor_coef Fsqd
_refine_ls_weighting_details 'calc w=1/[\s^2^(Fo^2^)+(0.0492P)^2^+0.8199P] where P=(Fo^2^+2Fc^2^)/3'
_refine_ls_weighting_scheme calc
_refine_ls_wR_factor_gt 0.0983
_refine_ls_wR_factor_ref 0.1052
_reflns_number_gt 4404
_reflns_number_total 5194
_reflns_threshold_expression >2sigma(I)
_cod_data_source_file c1ce05299c.txt
_cod_data_source_block 5
_cod_original_sg_symbol_H-M P-1
_cod_database_code 7206303

loop_
_symmetry_equiv_pos_as_xyz
'x, y, z'
'-x, -y, -z'

loop_
_atom_site_label
_atom_site_type_symbol
_atom_site_fract_x
_atom_site_fract_y
_atom_site_fract_z
_atom_site_U_iso_or_equiv
_atom_site_adp_type
_atom_site_occupancy
_atom_site_symmetry_multiplicity
_atom_site_calc_flag
_atom_site_refinement_flags
_atom_site_disorder_assembly
_atom_site_disorder_group
Co1 Co 0.66690(4) -0.05788(2) 0.90982(2) 0.03603(12) Uani 1 1 d . . .
C1 C 0.4481(3) -0.0129(2) 0.72561(19) 0.0446(6) Uani 1 1 d . . .
H1 H 0.3850 -0.0634 0.7558 0.054 Uiso 1 1 calc R . .
C2 C 0.6226(3) 0.0857(2) 0.70338(19) 0.0477(6) Uani 1 1 d . . .
H2 H 0.7073 0.1205 0.7118 0.057 Uiso 1 1 calc R . .
C3 C 0.5721(3) 0.1690(2) 0.5270(2) 0.0519(7) Uani 1 1 d . . .
H3A H 0.5791 0.1204 0.4751 0.062 Uiso 1 1 calc R . .
H3B H 0.6668 0.1986 0.5302 0.062 Uiso 1 1 calc R . .
C4 C 0.4576(3) 0.2641(2) 0.49809(18) 0.0445(6) Uani 1 1 d . . .
C5 C 0.4258(4) 0.3468(2) 0.5586(2) 0.0557(7) Uani 1 1 d . . .
H5 H 0.4655 0.3394 0.6219 0.067 Uiso 1 1 calc R . .
C6 C 0.3351(4) 0.4409(2) 0.52563(19) 0.0537(7) Uani 1 1 d . . .
H6 H 0.3147 0.4960 0.5672 0.064 Uiso 1 1 calc R . .
C7 C 0.2738(3) 0.4544(2) 0.43093(17) 0.0393(6) Uani 1 1 d . . .
C8 C 0.3021(3) 0.3688(2) 0.37264(18) 0.0430(6) Uani 1 1 d . . .
H8 H 0.2600 0.3749 0.3101 0.052 Uiso 1 1 calc R . .
C9 C 0.3916(3) 0.2746(2) 0.40581(19) 0.0452(6) Uani 1 1 d . . .
H9 H 0.4078 0.2176 0.3658 0.054 Uiso 1 1 calc R . .
C10 C 0.1851(3) 0.5597(2) 0.39393(17) 0.0393(6) Uani 1 1 d . . .
C11 C 0.0902(3) 0.6157(2) 0.45683(18) 0.0468(6) Uani 1 1 d . . .
H11 H 0.0809 0.5864 0.5233 0.056 Uiso 1 1 calc R . .
C12 C 0.0089(3) 0.7143(2) 0.42268(18) 0.0462(6) Uani 1 1 d . . .
H12 H -0.0542 0.7498 0.4663 0.055 Uiso 1 1 calc R . .
C13 C 0.0211(3) 0.7600(2) 0.32431(18) 0.0392(6) Uani 1 1 d . . .
C14 C 0.1149(3) 0.7052(2) 0.26163(19) 0.0519(7) Uani 1 1 d . . .
H14 H 0.1239 0.7350 0.1953 0.062 Uiso 1 1 calc R . .
C15 C 0.1962(3) 0.6067(2) 0.29497(19) 0.0506(7) Uani 1 1 d . . .
H15 H 0.2588 0.5716 0.2509 0.061 Uiso 1 1 calc R . .
C16 C -0.0659(3) 0.8677(2) 0.28672(19) 0.0458(6) Uani 1 1 d . . .
H16A H -0.1326 0.8905 0.3390 0.055 Uiso 1 1 calc R . .
H16B H 0.0009 0.9250 0.2700 0.055 Uiso 1 1 calc R . .
C17 C -0.1521(3) 0.9142(2) 0.10855(18) 0.0413(6) Uani 1 1 d . . .
H17 H -0.0950 0.9728 0.0888 0.050 Uiso 1 1 calc R . .
C18 C -0.3028(4) 0.7927(2) 0.1126(2) 0.0647(9) Uani 1 1 d . . .
H18 H -0.3744 0.7505 0.0929 0.078 Uiso 1 1 calc R . .
C19 C 0.3854(3) -0.16108(19) 1.00815(17) 0.0352(5) Uani 1 1 d . . .
C20 C 0.3571(3) -0.28330(19) 1.01938(18) 0.0418(6) Uani 1 1 d . . .
H20A H 0.2904 -0.2972 1.0757 0.050 Uiso 1 1 calc R . .
H20B H 0.4494 -0.3271 1.0354 0.050 Uiso 1 1 calc R . .
C21 C 0.2923(3) -0.32545(18) 0.92857(17) 0.0347(5) Uani 1 1 d . . .
C22 C 0.1703(3) -0.24161(18) 0.88095(17) 0.0342(5) Uani 1 1 d . . .
H22A H 0.0945 -0.2274 0.9307 0.041 Uiso 1 1 calc R . .
H22B H 0.2112 -0.1720 0.8581 0.041 Uiso 1 1 calc R . .
C23 C 0.1015(3) -0.28514(18) 0.79278(17) 0.0351(5) Uani 1 1 d . . .
C24 C 0.2247(3) -0.3102(2) 0.71663(18) 0.0415(6) Uani 1 1 d . . .
H24A H 0.1831 -0.3376 0.6602 0.050 Uiso 1 1 calc R . .
H24B H 0.2689 -0.2422 0.6925 0.050 Uiso 1 1 calc R . .
C25 C 0.3430(3) -0.3962(2) 0.76288(19) 0.0437(6) Uani 1 1 d . . .
H25 H 0.4195 -0.4113 0.7128 0.052 Uiso 1 1 calc R . .
C26 C 0.4105(3) -0.3508(2) 0.84996(18) 0.0390(5) Uani 1 1 d . . .
H26A H 0.4563 -0.2836 0.8257 0.047 Uiso 1 1 calc R . .
H26B H 0.4861 -0.4050 0.8799 0.047 Uiso 1 1 calc R . .
C27 C 0.2214(3) -0.43413(19) 0.96528(19) 0.0428(6) Uani 1 1 d . . .
H27A H 0.2954 -0.4887 0.9965 0.051 Uiso 1 1 calc R . .
H27B H 0.1453 -0.4197 1.0148 0.051 Uiso 1 1 calc R . .
C28 C 0.0342(3) -0.3944(2) 0.8307(2) 0.0455(6) Uani 1 1 d . . .
H28A H -0.0428 -0.3806 0.8797 0.055 Uiso 1 1 calc R . .
H28B H -0.0093 -0.4232 0.7757 0.055 Uiso 1 1 calc R . .
C29 C 0.2731(3) -0.5031(2) 0.8007(2) 0.0498(7) Uani 1 1 d . . .
H29A H 0.2307 -0.5321 0.7453 0.060 Uiso 1 1 calc R . .
H29B H 0.3478 -0.5583 0.8299 0.060 Uiso 1 1 calc R . .
C30 C 0.1541(3) -0.4803(2) 0.8780(2) 0.0449(6) Uani 1 1 d . . .
H30 H 0.1105 -0.5494 0.9024 0.054 Uiso 1 1 calc R . .
C31 C -0.0125(3) -0.1978(2) 0.74011(18) 0.0411(6) Uani 1 1 d . . .
H31A H 0.0390 -0.1368 0.7072 0.049 Uiso 1 1 calc R . .
H31B H -0.0589 -0.2311 0.6888 0.049 Uiso 1 1 calc R . .
C32 C -0.1318(3) -0.1510(2) 0.80708(18) 0.0395(6) Uani 1 1 d . . .
N1 N 0.5673(2) 0.01268(16) 0.77081(15) 0.0409(5) Uani 1 1 d . . .
N2 N 0.4277(3) 0.03909(19) 0.63504(16) 0.0494(5) Uani 1 1 d . . .
N3 N 0.5426(2) 0.10302(16) 0.62262(15) 0.0407(5) Uani 1 1 d . . .
N4 N -0.2460(3) 0.87691(16) 0.05180(15) 0.0455(5) Uani 1 1 d . . .
N5 N -0.2460(3) 0.7776(2) 0.2014(2) 0.0710(8) Uani 1 1 d . . .
N6 N -0.1504(2) 0.85577(16) 0.19865(15) 0.0403(5) Uani 1 1 d . . .
O1 O 0.4757(2) -0.12662(16) 0.94323(13) 0.0531(5) Uani 1 1 d . . .
O2 O 0.3139(2) -0.10287(14) 1.06591(13) 0.0508(5) Uani 1 1 d . . .
O3 O -0.2428(2) -0.20163(15) 0.83128(15) 0.0542(5) Uani 1 1 d . . .
O4 O -0.1187(2) -0.05883(14) 0.83790(14) 0.0501(5) Uani 1 1 d . . .
O5 O 0.1702(16) 0.0266(12) 0.4765(10) 0.264(6) Uani 0.50 1 d PU . .
H5A H 0.1099 -0.0231 0.4830 0.396 Uiso 0.50 1 d PR . .
H5B H 0.1231 0.0903 0.4740 0.396 Uiso 0.50 1 d PR . .

loop_
_atom_site_aniso_label
_atom_site_aniso_U_11
_atom_site_aniso_U_22
_atom_site_aniso_U_33
_atom_site_aniso_U_23
_atom_site_aniso_U_13
_atom_site_aniso_U_12
Co1 0.0377(2) 0.03340(19) 0.03549(19) -0.00015(13) -0.00733(14) 0.00137(13)
C1 0.0451(15) 0.0411(13) 0.0466(14) 0.0025(11) -0.0059(12) -0.0078(11)
C2 0.0426(15) 0.0499(15) 0.0488(15) 0.0080(12) -0.0153(12) -0.0085(12)
C3 0.0525(17) 0.0542(16) 0.0427(14) 0.0113(12) 0.0019(13) 0.0058(13)
C4 0.0465(16) 0.0456(14) 0.0371(13) 0.0090(11) -0.0014(11) 0.0001(12)
C5 0.074(2) 0.0550(16) 0.0354(14) 0.0018(12) -0.0170(13) 0.0054(15)
C6 0.073(2) 0.0479(15) 0.0380(14) -0.0048(12) -0.0129(13) 0.0071(14)
C7 0.0394(14) 0.0427(13) 0.0343(12) 0.0039(10) -0.0035(10) -0.0058(11)
C8 0.0423(15) 0.0533(15) 0.0323(12) -0.0003(11) -0.0084(11) -0.0021(12)
C9 0.0493(16) 0.0464(14) 0.0388(13) -0.0032(11) 0.0003(12) -0.0011(12)
C10 0.0409(14) 0.0410(13) 0.0342(12) 0.0038(10) -0.0072(11) -0.0037(11)
C11 0.0617(18) 0.0471(14) 0.0291(12) 0.0033(10) -0.0042(12) -0.0013(13)
C12 0.0575(17) 0.0454(14) 0.0348(13) -0.0054(11) -0.0029(12) 0.0009(12)
C13 0.0393(14) 0.0402(13) 0.0375(13) 0.0002(10) -0.0103(11) -0.0046(11)
C14 0.0555(18) 0.0598(17) 0.0331(13) 0.0136(12) 0.0022(12) 0.0062(14)
C15 0.0484(16) 0.0606(17) 0.0370(13) 0.0063(12) 0.0027(12) 0.0089(13)
C16 0.0541(17) 0.0414(14) 0.0418(14) -0.0026(11) -0.0149(12) -0.0018(12)
C17 0.0449(15) 0.0366(13) 0.0408(13) 0.0033(10) -0.0059(11) -0.0038(11)
C18 0.092(2) 0.0404(15) 0.0623(18) 0.0147(13) -0.0441(18) -0.0244(15)
C19 0.0368(13) 0.0381(12) 0.0304(12) -0.0010(10) -0.0119(10) -0.0026(10)
C20 0.0509(16) 0.0357(12) 0.0373(13) -0.0005(10) -0.0040(11) 0.0003(11)
C21 0.0370(13) 0.0295(11) 0.0368(12) -0.0021(9) 0.0000(10) -0.0021(10)
C22 0.0349(13) 0.0301(11) 0.0373(12) -0.0041(9) 0.0001(10) -0.0011(10)
C23 0.0351(13) 0.0315(11) 0.0390(12) -0.0059(10) -0.0018(10) -0.0022(10)
C24 0.0467(15) 0.0432(13) 0.0369(13) -0.0121(10) 0.0022(11) -0.0067(11)
C25 0.0418(15) 0.0430(14) 0.0478(14) -0.0150(11) 0.0079(12) -0.0013(11)
C26 0.0335(13) 0.0379(13) 0.0452(14) -0.0063(10) 0.0018(11) -0.0006(10)
C27 0.0466(15) 0.0332(12) 0.0462(14) 0.0030(10) 0.0025(12) -0.0023(11)
C28 0.0412(15) 0.0416(14) 0.0551(16) -0.0059(12) -0.0021(12) -0.0114(11)
C29 0.0532(17) 0.0362(13) 0.0616(17) -0.0153(12) -0.0029(14) -0.0001(12)
C30 0.0469(16) 0.0310(12) 0.0572(16) -0.0019(11) -0.0014(13) -0.0093(11)
C31 0.0399(14) 0.0445(14) 0.0390(13) -0.0073(10) -0.0063(11) 0.0009(11)
C32 0.0348(14) 0.0374(13) 0.0447(14) -0.0005(10) -0.0100(11) 0.0022(11)
N1 0.0398(12) 0.0403(11) 0.0404(11) 0.0036(9) -0.0086(9) -0.0011(9)
N2 0.0498(14) 0.0540(13) 0.0439(12) 0.0004(10) -0.0125(10) -0.0067(11)
N3 0.0410(12) 0.0383(11) 0.0397(11) 0.0067(9) -0.0071(9) -0.0001(9)
N4 0.0567(14) 0.0349(11) 0.0439(12) 0.0001(9) -0.0170(11) 0.0003(10)
N5 0.081(2) 0.0579(15) 0.0735(18) 0.0197(13) -0.0321(15) -0.0289(14)
N6 0.0465(13) 0.0333(10) 0.0403(11) 0.0026(8) -0.0141(9) -0.0040(9)
O1 0.0538(12) 0.0627(12) 0.0441(10) 0.0000(9) -0.0008(9) -0.0204(10)
O2 0.0651(13) 0.0381(9) 0.0485(10) -0.0084(8) 0.0012(9) 0.0030(9)
O3 0.0422(11) 0.0502(11) 0.0719(13) -0.0132(9) 0.0041(10) -0.0070(9)
O4 0.0440(11) 0.0421(10) 0.0649(12) -0.0119(9) -0.0039(9) 0.0009(8)
O5 0.271(9) 0.263(9) 0.247(9) -0.036(8) -0.013(8) 0.044(8)

loop_
_atom_type_symbol
_atom_type_description
_atom_type_scat_dispersion_real
_atom_type_scat_dispersion_imag
_atom_type_scat_source
C C 0.0033 0.0016 'International Tables Vol C Tables 4.2.6.8 and 6.1.1.4'
H H 0.0000 0.0000 'International Tables Vol C Tables 4.2.6.8 and 6.1.1.4'
Co Co 0.3494 0.9721 'International Tables Vol C Tables 4.2.6.8 and 6.1.1.4'
N N 0.0061 0.0033 'International Tables Vol C Tables 4.2.6.8 and 6.1.1.4'
O O 0.0106 0.0060 'International Tables Vol C Tables 4.2.6.8 and 6.1.1.4'

loop_
_geom_angle_atom_site_label_1
_geom_angle_atom_site_label_2
_geom_angle_atom_site_label_3
_geom_angle
_geom_angle_site_symmetry_1
_geom_angle_site_symmetry_3
_geom_angle_publ_flag
O1 Co1 O2 119.86(8) . 2_657 ?
O1 Co1 N4 91.53(8) . 1_646 ?
O2 Co1 N4 92.75(8) 2_657 1_646 ?
O1 Co1 N1 86.44(8) . . ?
O2 Co1 N1 85.81(8) 2_657 . ?
N4 Co1 N1 176.50(8) 1_646 . ?
O1 Co1 O4 151.10(8) . 1_655 ?
O2 Co1 O4 88.35(7) 2_657 1_655 ?
N4 Co1 O4 93.34(8) 1_646 1_655 ?
N1 Co1 O4 89.81(8) . 1_655 ?
O1 Co1 O3 92.07(8) . 1_655 ?
O2 Co1 O3 146.75(8) 2_657 1_655 ?
N4 Co1 O3 95.62(8) 1_646 1_655 ?
N1 Co1 O3 87.30(8) . 1_655 ?
O4 Co1 O3 59.12(7) 1_655 1_655 ?
N2 C1 N1 114.6(2) . . ?
N2 C1 H1 122.7 . . ?
N1 C1 H1 122.7 . . ?
N3 C2 N1 111.2(2) . . ?
N3 C2 H2 124.4 . . ?
N1 C2 H2 124.4 . . ?
N3 C3 C4 114.5(2) . . ?
N3 C3 H3A 108.6 . . ?
C4 C3 H3A 108.6 . . ?
N3 C3 H3B 108.6 . . ?
C4 C3 H3B 108.6 . . ?
H3A C3 H3B 107.6 . . ?
C5 C4 C9 118.8(2) . . ?
C5 C4 C3 121.0(2) . . ?
C9 C4 C3 120.0(2) . . ?
C4 C5 C6 120.5(2) . . ?
C4 C5 H5 119.8 . . ?
C6 C5 H5 119.8 . . ?
C5 C6 C7 121.0(3) . . ?
C5 C6 H6 119.5 . . ?
C7 C6 H6 119.5 . . ?
C8 C7 C6 117.8(2) . . ?
C8 C7 C10 121.9(2) . . ?
C6 C7 C10 120.3(2) . . ?
C9 C8 C7 121.1(2) . . ?
C9 C8 H8 119.4 . . ?
C7 C8 H8 119.4 . . ?
C8 C9 C4 120.7(2) . . ?
C8 C9 H9 119.7 . . ?
C4 C9 H9 119.7 . . ?
C11 C10 C15 117.4(2) . . ?
C11 C10 C7 121.5(2) . . ?
C15 C10 C7 121.1(2) . . ?
C12 C11 C10 121.5(2) . . ?
C12 C11 H11 119.2 . . ?
C10 C11 H11 119.2 . . ?
C13 C12 C11 120.5(2) . . ?
C13 C12 H12 119.8 . . ?
C11 C12 H12 119.8 . . ?
C14 C13 C12 118.3(2) . . ?
C14 C13 C16 120.8(2) . . ?
C12 C13 C16 120.9(2) . . ?
C13 C14 C15 121.6(2) . . ?
C13 C14 H14 119.2 . . ?
C15 C14 H14 119.2 . . ?
C14 C15 C10 120.7(2) . . ?
C14 C15 H15 119.7 . . ?
C10 C15 H15 119.7 . . ?
N6 C16 C13 111.2(2) . . ?
N6 C16 H16A 109.4 . . ?
C13 C16 H16A 109.4 . . ?
N6 C16 H16B 109.4 . . ?
C13 C16 H16B 109.4 . . ?
H16A C16 H16B 108.0 . . ?
N4 C17 N6 110.0(2) . . ?
N4 C17 H17 125.0 . . ?
N6 C17 H17 125.0 . . ?
N5 C18 N4 112.8(2) . . ?
N5 C18 H18 123.6 . . ?
N4 C18 H18 123.6 . . ?
O1 C19 O2 125.2(2) . . ?
O1 C19 C20 118.7(2) . . ?
O2 C19 C20 116.0(2) . . ?
C19 C20 C21 116.46(19) . . ?
C19 C20 H20A 108.2 . . ?
C21 C20 H20A 108.2 . . ?
C19 C20 H20B 108.2 . . ?
C21 C20 H20B 108.2 . . ?
H20A C20 H20B 107.3 . . ?
C26 C21 C22 109.76(19) . . ?
C26 C21 C20 112.1(2) . . ?
C22 C21 C20 111.17(19) . . ?
C26 C21 C27 108.19(19) . . ?
C22 C21 C27 107.41(19) . . ?
C20 C21 C27 108.02(19) . . ?
C23 C22 C21 111.37(18) . . ?
C23 C22 H22A 109.4 . . ?
C21 C22 H22A 109.4 . . ?
C23 C22 H22B 109.4 . . ?
C21 C22 H22B 109.4 . . ?
H22A C22 H22B 108.0 . . ?
C22 C23 C24 108.24(19) . . ?
C22 C23 C28 108.72(19) . . ?
C24 C23 C28 108.38(19) . . ?
C22 C23 C31 111.43(19) . . ?
C24 C23 C31 107.79(19) . . ?
C28 C23 C31 112.2(2) . . ?
C25 C24 C23 111.3(2) . . ?
C25 C24 H24A 109.4 . . ?
C23 C24 H24A 109.4 . . ?
C25 C24 H24B 109.4 . . ?
C23 C24 H24B 109.4 . . ?
H24A C24 H24B 108.0 . . ?
C24 C25 C26 108.9(2) . . ?
C24 C25 C29 109.2(2) . . ?
C26 C25 C29 109.6(2) . . ?
C24 C25 H25 109.7 . . ?
C26 C25 H25 109.7 . . ?
C29 C25 H25 109.7 . . ?
C25 C26 C21 110.6(2) . . ?
C25 C26 H26A 109.5 . . ?
C21 C26 H26A 109.5 . . ?
C25 C26 H26B 109.5 . . ?
C21 C26 H26B 109.5 . . ?
H26A C26 H26B 108.1 . . ?
C30 C27 C21 110.6(2) . . ?
C30 C27 H27A 109.5 . . ?
C21 C27 H27A 109.5 . . ?
C30 C27 H27B 109.5 . . ?
C21 C27 H27B 109.5 . . ?
H27A C27 H27B 108.1 . . ?
C30 C28 C23 110.0(2) . . ?
C30 C28 H28A 109.7 . . ?
C23 C28 H28A 109.7 . . ?
C30 C28 H28B 109.7 . . ?
C23 C28 H28B 109.7 . . ?
H28A C28 H28B 108.2 . . ?
C30 C29 C25 110.1(2) . . ?
C30 C29 H29A 109.6 . . ?
C25 C29 H29A 109.6 . . ?
C30 C29 H29B 109.6 . . ?
C25 C29 H29B 109.6 . . ?
H29A C29 H29B 108.2 . . ?
C29 C30 C27 109.5(2) . . ?
C29 C30 C28 109.5(2) . . ?
C27 C30 C28 109.1(2) . . ?
C29 C30 H30 109.6 . . ?
C27 C30 H30 109.6 . . ?
C28 C30 H30 109.6 . . ?
C32 C31 C23 115.4(2) . . ?
C32 C31 H31A 108.4 . . ?
C23 C31 H31A 108.4 . . ?
C32 C31 H31B 108.4 . . ?
C23 C31 H31B 108.4 . . ?
H31A C31 H31B 107.5 . . ?
O3 C32 O4 119.9(2) . . ?
O3 C32 C31 121.1(2) . . ?
O4 C32 C31 119.0(2) . . ?
C2 N1 C1 102.6(2) . . ?
C2 N1 Co1 126.27(18) . . ?
C1 N1 Co1 130.76(17) . . ?
C1 N2 N3 102.4(2) . . ?
C2 N3 N2 109.2(2) . . ?
C2 N3 C3 128.9(2) . . ?
N2 N3 C3 121.5(2) . . ?
C17 N4 C18 103.7(2) . . ?
C17 N4 Co1 131.65(17) . 1_464 ?
C18 N4 Co1 123.62(18) . 1_464 ?
C18 N5 N6 104.3(2) . . ?
C17 N6 N5 109.2(2) . . ?
C17 N6 C16 129.9(2) . . ?
N5 N6 C16 120.9(2) . . ?
C19 O1 Co1 148.46(17) . . ?
C19 O2 Co1 129.86(17) . 2_657 ?
C32 O3 Co1 88.77(15) . 1_455 ?
C32 O4 Co1 92.08(15) . 1_455 ?
H5A O5 H5B 109.5 . . ?

loop_
_geom_bond_atom_site_label_1
_geom_bond_atom_site_label_2
_geom_bond_distance
_geom_bond_site_symmetry_2
_geom_bond_publ_flag
Co1 O1 2.0197(19) . ?
Co1 O2 2.0485(18) 2_657 ?
Co1 N4 2.131(2) 1_646 ?
Co1 N1 2.156(2) . ?
Co1 O4 2.1605(19) 1_655 ?
Co1 O3 2.2405(19) 1_655 ?
C1 N2 1.317(3) . ?
C1 N1 1.341(3) . ?
C1 H1 0.9300 . ?
C2 N3 1.315(3) . ?
C2 N1 1.316(3) . ?
C2 H2 0.9300 . ?
C3 N3 1.468(3) . ?
C3 C4 1.509(4) . ?
C3 H3A 0.9700 . ?
C3 H3B 0.9700 . ?
C4 C5 1.380(4) . ?
C4 C9 1.387(4) . ?
C5 C6 1.385(4) . ?
C5 H5 0.9300 . ?
C6 C7 1.396(3) . ?
C6 H6 0.9300 . ?
C7 C8 1.384(4) . ?
C7 C10 1.492(3) . ?
C8 C9 1.382(4) . ?
C8 H8 0.9300 . ?
C9 H9 0.9300 . ?
C10 C11 1.391(4) . ?
C10 C15 1.394(3) . ?
C11 C12 1.387(4) . ?
C11 H11 0.9300 . ?
C12 C13 1.383(3) . ?
C12 H12 0.9300 . ?
C13 C14 1.376(4) . ?
C13 C16 1.508(3) . ?
C14 C15 1.384(4) . ?
C14 H14 0.9300 . ?
C15 H15 0.9300 . ?
C16 N6 1.465(3) . ?
C16 H16A 0.9700 . ?
C16 H16B 0.9700 . ?
C17 N4 1.313(3) . ?
C17 N6 1.333(3) . ?
C17 H17 0.9300 . ?
C18 N5 1.307(4) . ?
C18 N4 1.364(3) . ?
C18 H18 0.9300 . ?
C19 O1 1.248(3) . ?
C19 O2 1.250(3) . ?
C19 C20 1.523(3) . ?
C20 C21 1.540(3) . ?
C20 H20A 0.9700 . ?
C20 H20B 0.9700 . ?
C21 C26 1.531(3) . ?
C21 C22 1.539(3) . ?
C21 C27 1.547(3) . ?
C22 C23 1.534(3) . ?
C22 H22A 0.9700 . ?
C22 H22B 0.9700 . ?
C23 C24 1.539(3) . ?
C23 C28 1.541(3) . ?
C23 C31 1.541(3) . ?
C24 C25 1.524(4) . ?
C24 H24A 0.9700 . ?
C24 H24B 0.9700 . ?
C25 C26 1.527(3) . ?
C25 C29 1.527(4) . ?
C25 H25 0.9800 . ?
C26 H26A 0.9700 . ?
C26 H26B 0.9700 . ?
C27 C30 1.534(4) . ?
C27 H27A 0.9700 . ?
C27 H27B 0.9700 . ?
C28 C30 1.538(4) . ?
C28 H28A 0.9700 . ?
C28 H28B 0.9700 . ?
C29 C30 1.517(4) . ?
C29 H29A 0.9700 . ?
C29 H29B 0.9700 . ?
C30 H30 0.9800 . ?
C31 C32 1.513(4) . ?
C31 H31A 0.9700 . ?
C31 H31B 0.9700 . ?
C32 O3 1.248(3) . ?
C32 O4 1.262(3) . ?
N2 N3 1.357(3) . ?
N4 Co1 2.131(2) 1_464 ?
N5 N6 1.345(3) . ?
O2 Co1 2.0485(18) 2_657 ?
O3 Co1 2.2405(19) 1_455 ?
O4 Co1 2.1605(19) 1_455 ?
O5 H5A 0.8500 . ?
O5 H5B 0.8501 . ?

loop_
_geom_torsion_atom_site_label_1
_geom_torsion_atom_site_label_2
_geom_torsion_atom_site_label_3
_geom_torsion_atom_site_label_4
_geom_torsion
_geom_torsion_site_symmetry_1
_geom_torsion_site_symmetry_2
_geom_torsion_site_symmetry_3
_geom_torsion_site_symmetry_4
_geom_torsion_publ_flag
N3 C3 C4 C5 58.9(4) . . . . ?
N3 C3 C4 C9 -126.7(3) . . . . ?
C9 C4 C5 C6 -3.0(4) . . . . ?
C3 C4 C5 C6 171.5(3) . . . . ?
C4 C5 C6 C7 0.0(5) . . . . ?
C5 C6 C7 C8 2.4(4) . . . . ?
C5 C6 C7 C10 -175.7(3) . . . . ?
C6 C7 C8 C9 -1.9(4) . . . . ?
C10 C7 C8 C9 176.1(2) . . . . ?
C7 C8 C9 C4 -1.0(4) . . . . ?
C5 C4 C9 C8 3.5(4) . . . . ?
C3 C4 C9 C8 -171.0(2) . . . . ?
C8 C7 C10 C11 143.9(3) . . . . ?
C6 C7 C10 C11 -38.1(4) . . . . ?
C8 C7 C10 C15 -37.2(4) . . . . ?
C6 C7 C10 C15 140.8(3) . . . . ?
C15 C10 C11 C12 0.3(4) . . . . ?
C7 C10 C11 C12 179.3(2) . . . . ?
C10 C11 C12 C13 -0.4(4) . . . . ?
C11 C12 C13 C14 0.3(4) . . . . ?
C11 C12 C13 C16 -179.5(2) . . . . ?
C12 C13 C14 C15 -0.1(4) . . . . ?
C16 C13 C14 C15 179.6(3) . . . . ?
C13 C14 C15 C10 0.1(5) . . . . ?
C11 C10 C15 C14 -0.2(4) . . . . ?
C7 C10 C15 C14 -179.2(3) . . . . ?
C14 C13 C16 N6 53.6(3) . . . . ?
C12 C13 C16 N6 -126.6(3) . . . . ?
O1 C19 C20 C21 -62.2(3) . . . . ?
O2 C19 C20 C21 117.6(2) . . . . ?
C19 C20 C21 C26 80.8(3) . . . . ?
C19 C20 C21 C22 -42.4(3) . . . . ?
C19 C20 C21 C27 -160.0(2) . . . . ?
C26 C21 C22 C23 57.5(2) . . . . ?
C20 C21 C22 C23 -177.89(19) . . . . ?
C27 C21 C22 C23 -59.9(2) . . . . ?
C21 C22 C23 C24 -57.4(2) . . . . ?
C21 C22 C23 C28 60.2(3) . . . . ?
C21 C22 C23 C31 -175.72(19) . . . . ?
C22 C23 C24 C25 59.2(2) . . . . ?
C28 C23 C24 C25 -58.5(3) . . . . ?
C31 C23 C24 C25 179.9(2) . . . . ?
C23 C24 C25 C26 -60.5(3) . . . . ?
C23 C24 C25 C29 59.1(3) . . . . ?
C24 C25 C26 C21 59.3(3) . . . . ?
C29 C25 C26 C21 -60.1(3) . . . . ?
C22 C21 C26 C25 -57.9(2) . . . . ?
C20 C21 C26 C25 178.03(19) . . . . ?
C27 C21 C26 C25 59.0(3) . . . . ?
C26 C21 C27 C30 -58.6(3) . . . . ?
C22 C21 C27 C30 59.8(3) . . . . ?
C20 C21 C27 C30 179.8(2) . . . . ?
C22 C23 C28 C30 -59.0(3) . . . . ?
C24 C23 C28 C30 58.4(3) . . . . ?
C31 C23 C28 C30 177.3(2) . . . . ?
C24 C25 C29 C30 -59.6(3) . . . . ?
C26 C25 C29 C30 59.7(3) . . . . ?
C25 C29 C30 C27 -59.2(3) . . . . ?
C25 C29 C30 C28 60.4(3) . . . . ?
C21 C27 C30 C29 59.3(3) . . . . ?
C21 C27 C30 C28 -60.6(3) . . . . ?
C23 C28 C30 C29 -60.2(3) . . . . ?
C23 C28 C30 C27 59.6(3) . . . . ?
C22 C23 C31 C32 -53.4(3) . . . . ?
C24 C23 C31 C32 -172.0(2) . . . . ?
C28 C23 C31 C32 68.7(3) . . . . ?
C23 C31 C32 O3 -82.5(3) . . . . ?
C23 C31 C32 O4 98.1(3) . . . . ?
N3 C2 N1 C1 -0.2(3) . . . . ?
N3 C2 N1 Co1 173.28(17) . . . . ?
N2 C1 N1 C2 0.4(3) . . . . ?
N2 C1 N1 Co1 -172.64(18) . . . . ?
O1 Co1 N1 C2 172.3(2) . . . . ?
O2 Co1 N1 C2 52.0(2) 2_657 . . . ?
N4 Co1 N1 C2 117.8(13) 1_646 . . . ?
O4 Co1 N1 C2 -36.3(2) 1_655 . . . ?
O3 Co1 N1 C2 -95.4(2) 1_655 . . . ?
O1 Co1 N1 C1 -16.1(2) . . . . ?
O2 Co1 N1 C1 -136.5(2) 2_657 . . . ?
N4 Co1 N1 C1 -70.7(13) 1_646 . . . ?
O4 Co1 N1 C1 135.2(2) 1_655 . . . ?
O3 Co1 N1 C1 76.1(2) 1_655 . . . ?
N1 C1 N2 N3 -0.4(3) . . . . ?
N1 C2 N3 N2 -0.1(3) . . . . ?
N1 C2 N3 C3 -173.6(2) . . . . ?
C1 N2 N3 C2 0.3(3) . . . . ?
C1 N2 N3 C3 174.4(2) . . . . ?
C4 C3 N3 C2 -119.6(3) . . . . ?
C4 C3 N3 N2 67.6(3) . . . . ?
N6 C17 N4 C18 0.5(3) . . . . ?
N6 C17 N4 Co1 168.90(18) . . . 1_464 ?
N5 C18 N4 C17 -0.9(4) . . . . ?
N5 C18 N4 Co1 -170.5(2) . . . 1_464 ?
N4 C18 N5 N6 0.9(4) . . . . ?
N4 C17 N6 N5 0.0(3) . . . . ?
N4 C17 N6 C16 -178.9(2) . . . . ?
C18 N5 N6 C17 -0.5(3) . . . . ?
C18 N5 N6 C16 178.5(3) . . . . ?
C13 C16 N6 C17 -125.3(3) . . . . ?
C13 C16 N6 N5 55.9(3) . . . . ?
O2 C19 O1 Co1 62.7(4) . . . . ?
C20 C19 O1 Co1 -117.6(3) . . . . ?
O2 Co1 O1 C19 -67.4(4) 2_657 . . . ?
N4 Co1 O1 C19 26.6(3) 1_646 . . . ?
N1 Co1 O1 C19 -150.5(3) . . . . ?
O4 Co1 O1 C19 126.3(3) 1_655 . . . ?
O3 Co1 O1 C19 122.3(3) 1_655 . . . ?
O1 C19 O2 Co1 -8.8(4) . . . 2_657 ?
C20 C19 O2 Co1 171.54(16) . . . 2_657 ?
O4 C32 O3 Co1 3.6(2) . . . 1_455 ?
C31 C32 O3 Co1 -175.8(2) . . . 1_455 ?
O3 C32 O4 Co1 -3.7(2) . . . 1_455 ?
C31 C32 O4 Co1 175.65(18) . . . 1_455 ?
